data_4105781
loop_
_publ_author_name
'Aaron Sattler'
'Gerard Parkin'

_publ_section_title
;
 Carbon-Sulfur Bond Cleavage and Hydrodesulfurization of Thiophenes by
 Tungsten
;
_journal_name_full 'Journal of the American Chemical Society'
_journal_page_first 3748
_journal_page_last 3751
_journal_paper_doi 10.1021/ja111034g
_journal_volume 133
_journal_year 2011
_chemical_formula_sum 'C20 H48 P4 S W'
_chemical_formula_weight 628.37
_chemical_name_systematic
; 
 ? 
;
_space_group_IT_number 2
_symmetry_cell_setting triclinic
_symmetry_space_group_name_Hall '-P 1'
_symmetry_space_group_name_H-M 'P -1'
_atom_sites_solution_hydrogens geom
_atom_sites_solution_primary direct
_atom_sites_solution_secondary difmap
_audit_creation_method SHELXL-97
_cell_angle_alpha 85.772(2)
_cell_angle_beta 72.371(2)
_cell_angle_gamma 68.5870(10)
_cell_formula_units_Z 2
_cell_length_a 9.6343(11)
_cell_length_b 12.1821(14)
_cell_length_c 13.5960(15)
_cell_measurement_reflns_used 9839
_cell_measurement_temperature 125(2)
_cell_measurement_theta_max 30.62
_cell_measurement_theta_min 2.34
_cell_volume 1414.6(3)
_computing_cell_refinement 'Bruker SAINT'
_computing_data_collection 'Bruker APEX2'
_computing_data_reduction 'Bruker SAINT'
_computing_molecular_graphics 'Bruker SHELXTL'
_computing_publication_material 'Bruker SHELXTL'
_computing_structure_refinement 'SHELXL-97 (Sheldrick, 2008)'
_computing_structure_solution 'SHELXS-97 (Sheldrick, 2008)'
_diffrn_ambient_temperature 125(2)
_diffrn_measured_fraction_theta_full 0.994
_diffrn_measured_fraction_theta_max 0.994
_diffrn_measurement_device_type 'Bruker APEX-II CCD'
_diffrn_measurement_method '\f and \w scans'
_diffrn_radiation_monochromator graphite
_diffrn_radiation_source 'fine-focus sealed tube'
_diffrn_radiation_type MoK\a
_diffrn_radiation_wavelength 0.71073
_diffrn_reflns_av_R_equivalents 0.0342
_diffrn_reflns_av_sigmaI/netI 0.0410
_diffrn_reflns_limit_h_max 13
_diffrn_reflns_limit_h_min -13
_diffrn_reflns_limit_k_max 17
_diffrn_reflns_limit_k_min -17
_diffrn_reflns_limit_l_max 19
_diffrn_reflns_limit_l_min -19
_diffrn_reflns_number 22975
_diffrn_reflns_theta_full 30.63
_diffrn_reflns_theta_max 30.63
_diffrn_reflns_theta_min 1.57
_exptl_absorpt_coefficient_mu 4.387
_exptl_absorpt_correction_T_max 0.8440
_exptl_absorpt_correction_T_min 0.5056
_exptl_absorpt_correction_type empirical
_exptl_absorpt_process_details SADABS
_exptl_crystal_colour COLORLESS
_exptl_crystal_density_diffrn 1.475
_exptl_crystal_description PLATE
_exptl_crystal_F_000 636
_exptl_crystal_size_max 0.18
_exptl_crystal_size_mid 0.17
_exptl_crystal_size_min 0.04
_refine_diff_density_max 1.330
_refine_diff_density_min -0.674
_refine_diff_density_rms 0.109
_refine_ls_extinction_method none
_refine_ls_goodness_of_fit_ref 1.013
_refine_ls_hydrogen_treatment mixed
_refine_ls_matrix_type full
_refine_ls_number_parameters 260
_refine_ls_number_reflns 8664
_refine_ls_number_restraints 0
_refine_ls_restrained_S_all 1.013
_refine_ls_R_factor_all 0.0290
_refine_ls_R_factor_gt 0.0239
_refine_ls_shift/su_max 0.002
_refine_ls_shift/su_mean 0.000
_refine_ls_structure_factor_coef Fsqd
_refine_ls_weighting_details 'calc w=1/[\s^2^(Fo^2^)+(0.0197P)^2^+0.0000P] where P=(Fo^2^+2Fc^2^)/3'
_refine_ls_weighting_scheme calc
_refine_ls_wR_factor_gt 0.0493
_refine_ls_wR_factor_ref 0.0508
_reflns_number_gt 7815
_reflns_number_total 8664
_reflns_threshold_expression >2sigma(I)
_cod_data_source_file ja111034g_si_002_5.cif
_cod_data_source_block wsphs10
_cod_database_code 4105781

loop_
_symmetry_equiv_pos_as_xyz
'x, y, z'
'-x, -y, -z'

loop_
_atom_site_label
_atom_site_type_symbol
_atom_site_fract_x
_atom_site_fract_y
_atom_site_fract_z
_atom_site_U_iso_or_equiv
_atom_site_adp_type
_atom_site_occupancy
_atom_site_symmetry_multiplicity
_atom_site_calc_flag
_atom_site_refinement_flags
W W 0.516097(10) 0.266331(8) 0.208883(7) 0.01553(3) Uani 1 1 d .
H1 H 0.524(3) 0.140(2) 0.187(2) 0.028(7) Uiso 1 1 d .
H2 H 0.472(3) 0.380(3) 0.139(2) 0.035(8) Uiso 1 1 d .
H3 H 0.373(4) 0.372(3) 0.259(2) 0.047(9) Uiso 1 1 d .
P1 P 0.72245(7) 0.22279(5) 0.03881(5) 0.01990(12) Uani 1 1 d .
P2 P 0.59842(8) 0.41880(6) 0.26310(6) 0.02487(14) Uani 1 1 d .
P3 P 0.31426(7) 0.25790(6) 0.14607(5) 0.02063(12) Uani 1 1 d .
P4 P 0.37975(8) 0.23755(7) 0.38939(5) 0.02760(14) Uani 1 1 d .
S S 0.75002(7) 0.12489(5) 0.26455(5) 0.02396(13) Uani 1 1 d .
C1 C 0.7918(3) -0.0288(2) 0.26038(17) 0.0189(4) Uani 1 1 d .
C2 C 0.9180(3) -0.1025(2) 0.29634(18) 0.0213(5) Uani 1 1 d .
C3 C 0.9547(3) -0.2245(2) 0.29295(19) 0.0268(5) Uani 1 1 d .
H3A H 1.0392 -0.2741 0.3166 0.032 Uiso 1 1 calc R
C4 C 0.8715(3) -0.2757(2) 0.2561(2) 0.0285(6) Uani 1 1 d .
H4A H 0.8992 -0.3589 0.2543 0.034 Uiso 1 1 calc R
C5 C 0.7480(3) -0.2037(2) 0.22219(19) 0.0274(5) Uani 1 1 d .
H5A H 0.6894 -0.2374 0.1976 0.033 Uiso 1 1 calc R
C6 C 0.7093(3) -0.0820(2) 0.22402(19) 0.0234(5) Uani 1 1 d .
H6A H 0.6246 -0.0336 0.1999 0.028 Uiso 1 1 calc R
C7 C 1.0080(3) -0.0487(2) 0.3387(2) 0.0278(5) Uani 1 1 d .
H7A H 0.9333 0.0067 0.3970 0.033 Uiso 1 1 calc R
H7B H 1.0519 -0.0018 0.2842 0.033 Uiso 1 1 calc R
C8 C 1.1404(4) -0.1339(3) 0.3762(3) 0.0518(9) Uani 1 1 d .
H8A H 1.1896 -0.0894 0.4021 0.078 Uiso 1 1 calc R
H8B H 1.2181 -0.1876 0.3188 0.078 Uiso 1 1 calc R
H8C H 1.0988 -0.1797 0.4318 0.078 Uiso 1 1 calc R
C11 C 0.3667(3) 0.0923(3) 0.4216(2) 0.0363(7) Uani 1 1 d .
H11A H 0.4721 0.0323 0.4061 0.055 Uiso 1 1 calc R
H11B H 0.3093 0.0741 0.3806 0.055 Uiso 1 1 calc R
H11C H 0.3119 0.0927 0.4952 0.055 Uiso 1 1 calc R
C12 C 0.4575(4) 0.2552(3) 0.4928(2) 0.0454(8) Uani 1 1 d .
H12A H 0.3963 0.2358 0.5588 0.068 Uiso 1 1 calc R
H12B H 0.4508 0.3371 0.4969 0.068 Uiso 1 1 calc R
H12C H 0.5668 0.2022 0.4778 0.068 Uiso 1 1 calc R
C13 C 0.1760(3) 0.3360(3) 0.4434(2) 0.0424(8) Uani 1 1 d .
H13A H 0.1129 0.3263 0.4025 0.064 Uiso 1 1 calc R
H13B H 0.1705 0.4181 0.4416 0.064 Uiso 1 1 calc R
H13C H 0.1357 0.3164 0.5150 0.064 Uiso 1 1 calc R
C21 C 0.7871(3) 0.0752(2) -0.0187(2) 0.0311(6) Uani 1 1 d .
H21A H 0.6999 0.0644 -0.0344 0.047 Uiso 1 1 calc R
H21B H 0.8230 0.0162 0.0299 0.047 Uiso 1 1 calc R
H21C H 0.8729 0.0656 -0.0825 0.047 Uiso 1 1 calc R
C22 C 0.6841(3) 0.3152(3) -0.0695(2) 0.0356(6) Uani 1 1 d .
H22A H 0.7783 0.2920 -0.1290 0.053 Uiso 1 1 calc R
H22B H 0.6548 0.3982 -0.0495 0.053 Uiso 1 1 calc R
H22C H 0.5986 0.3050 -0.0878 0.053 Uiso 1 1 calc R
C23 C 0.9153(3) 0.2261(3) 0.0293(2) 0.0362(7) Uani 1 1 d .
H23A H 0.9882 0.1932 -0.0385 0.054 Uiso 1 1 calc R
H23B H 0.9540 0.1791 0.0836 0.054 Uiso 1 1 calc R
H23C H 0.9064 0.3079 0.0378 0.054 Uiso 1 1 calc R
C31 C 0.1990(3) 0.1685(3) 0.2121(2) 0.0307(6) Uani 1 1 d .
H31A H 0.1217 0.1738 0.1770 0.046 Uiso 1 1 calc R
H31B H 0.1452 0.1979 0.2839 0.046 Uiso 1 1 calc R
H31C H 0.2683 0.0861 0.2106 0.046 Uiso 1 1 calc R
C32 C 0.3602(4) 0.1989(3) 0.0152(2) 0.0376(7) Uani 1 1 d .
H32A H 0.4357 0.1178 0.0074 0.056 Uiso 1 1 calc R
H32B H 0.4050 0.2479 -0.0352 0.056 Uiso 1 1 calc R
H32C H 0.2646 0.1994 0.0033 0.056 Uiso 1 1 calc R
C33 C 0.1569(3) 0.3979(3) 0.1422(3) 0.0418(7) Uani 1 1 d .
H33A H 0.0794 0.3829 0.1177 0.063 Uiso 1 1 calc R
H33B H 0.2001 0.4502 0.0953 0.063 Uiso 1 1 calc R
H33C H 0.1068 0.4354 0.2117 0.063 Uiso 1 1 calc R
C41 C 0.4379(4) 0.5404(3) 0.3441(3) 0.0485(9) Uani 1 1 d .
H41A H 0.3916 0.5104 0.4098 0.073 Uiso 1 1 calc R
H41B H 0.3583 0.5766 0.3086 0.073 Uiso 1 1 calc R
H41C H 0.4775 0.5996 0.3573 0.073 Uiso 1 1 calc R
C42 C 0.7427(3) 0.3823(3) 0.3343(2) 0.0338(6) Uani 1 1 d .
H42A H 0.7572 0.4543 0.3489 0.051 Uiso 1 1 calc R
H42B H 0.8424 0.3261 0.2925 0.051 Uiso 1 1 calc R
H42C H 0.7057 0.3470 0.3994 0.051 Uiso 1 1 calc R
C43 C 0.6778(4) 0.5078(2) 0.1630(3) 0.0404(7) Uani 1 1 d .
H43A H 0.6124 0.5345 0.1167 0.061 Uiso 1 1 calc R
H43B H 0.7845 0.4599 0.1233 0.061 Uiso 1 1 calc R
H43C H 0.6790 0.5764 0.1956 0.061 Uiso 1 1 calc R

loop_
_atom_site_aniso_label
_atom_site_aniso_U_11
_atom_site_aniso_U_22
_atom_site_aniso_U_33
_atom_site_aniso_U_23
_atom_site_aniso_U_13
_atom_site_aniso_U_12
W 0.01361(4) 0.01592(5) 0.01788(5) -0.00016(3) -0.00484(3) -0.00597(3)
P1 0.0151(3) 0.0219(3) 0.0215(3) 0.0014(2) -0.0040(2) -0.0066(2)
P2 0.0234(3) 0.0174(3) 0.0366(4) -0.0053(3) -0.0138(3) -0.0053(2)
P3 0.0181(3) 0.0235(3) 0.0254(3) 0.0054(2) -0.0100(2) -0.0112(2)
P4 0.0232(3) 0.0394(4) 0.0189(3) 0.0017(3) -0.0041(2) -0.0116(3)
S 0.0266(3) 0.0164(3) 0.0358(3) 0.0036(2) -0.0186(3) -0.0084(2)
C1 0.0202(11) 0.0171(10) 0.0173(10) 0.0013(8) -0.0016(8) -0.0075(9)
C2 0.0191(11) 0.0215(11) 0.0192(11) 0.0034(9) -0.0009(9) -0.0071(9)
C3 0.0226(12) 0.0219(12) 0.0268(13) 0.0047(10) -0.0001(10) -0.0043(10)
C4 0.0350(14) 0.0163(11) 0.0294(14) 0.0036(10) -0.0036(11) -0.0091(11)
C5 0.0382(15) 0.0237(12) 0.0250(13) 0.0021(10) -0.0092(11) -0.0168(11)
C6 0.0257(12) 0.0203(11) 0.0264(12) 0.0032(9) -0.0085(10) -0.0104(10)
C7 0.0242(13) 0.0255(13) 0.0350(14) 0.0045(11) -0.0132(11) -0.0073(10)
C8 0.048(2) 0.0395(18) 0.080(3) 0.0092(17) -0.0430(19) -0.0112(15)
C11 0.0332(15) 0.0497(18) 0.0271(14) 0.0159(13) -0.0082(12) -0.0195(14)
C12 0.0457(18) 0.075(2) 0.0209(14) 0.0011(14) -0.0108(13) -0.0265(17)
C13 0.0306(15) 0.057(2) 0.0268(14) -0.0008(14) 0.0022(12) -0.0100(14)
C21 0.0296(14) 0.0306(14) 0.0263(13) -0.0076(11) -0.0012(11) -0.0073(11)
C22 0.0263(14) 0.0418(17) 0.0325(15) 0.0115(12) -0.0029(11) -0.0117(12)
C23 0.0172(12) 0.0493(18) 0.0409(16) -0.0038(13) -0.0027(11) -0.0142(12)
C31 0.0272(13) 0.0389(15) 0.0359(15) 0.0128(12) -0.0147(11) -0.0208(12)
C32 0.0392(16) 0.057(2) 0.0319(15) 0.0020(13) -0.0153(12) -0.0312(15)
C33 0.0296(15) 0.0345(16) 0.070(2) 0.0106(15) -0.0291(15) -0.0116(13)
C41 0.0369(17) 0.0318(16) 0.073(2) -0.0271(16) -0.0196(16) 0.0004(13)
C42 0.0364(15) 0.0323(15) 0.0434(17) -0.0011(12) -0.0230(13) -0.0151(12)
C43 0.0483(18) 0.0242(14) 0.065(2) 0.0103(14) -0.0292(16) -0.0230(13)

loop_
_atom_type_symbol
_atom_type_description
_atom_type_scat_dispersion_real
_atom_type_scat_dispersion_imag
_atom_type_scat_source
C C 0.0033 0.0016 'International Tables Vol C Tables 4.2.6.8 and 6.1.1.4'
H H 0.0000 0.0000 'International Tables Vol C Tables 4.2.6.8 and 6.1.1.4'
P P 0.1023 0.0942 'International Tables Vol C Tables 4.2.6.8 and 6.1.1.4'
S S 0.1246 0.1234 'International Tables Vol C Tables 4.2.6.8 and 6.1.1.4'
W W -0.8490 6.8722 'International Tables Vol C Tables 4.2.6.8 and 6.1.1.4'

loop_
_geom_angle_atom_site_label_1
_geom_angle_atom_site_label_2
_geom_angle_atom_site_label_3
_geom_angle
H3 W H1 127.8(16)
H3 W H2 62.9(15)
H1 W H2 126.9(14)
H3 W P3 74.5(12)
H1 W P3 64.5(10)
H2 W P3 73.1(10)
H3 W P4 66.1(12)
H1 W P4 84.7(10)
H2 W P4 129.0(10)
P3 W P4 93.00(2)
H3 W P1 135.2(12)
H1 W P1 81.8(10)
H2 W P1 72.4(10)
P3 W P1 96.15(2)
P4 W P1 158.52(2)
H3 W P2 70.4(12)
H1 W P2 156.9(10)
H2 W P2 71.8(10)
P3 W P2 138.60(2)
P4 W P2 92.44(2)
P1 W P2 93.45(2)
H3 W S 134.7(12)
H1 W S 74.7(10)
H2 W S 140.4(10)
P3 W S 139.09(2)
P4 W S 80.23(2)
P1 W S 80.13(2)
P2 W S 82.24(2)
C21 P1 C22 101.48(14)
C21 P1 C23 98.17(13)
C22 P1 C23 98.93(14)
C21 P1 W 116.17(9)
C22 P1 W 118.81(9)
C23 P1 W 119.55(10)
C41 P2 C42 101.37(14)
C41 P2 C43 97.58(16)
C42 P2 C43 99.17(14)
C41 P2 W 114.14(11)
C42 P2 W 122.34(10)
C43 P2 W 118.14(10)
C33 P3 C31 100.03(14)
C33 P3 C32 99.29(15)
C31 P3 C32 96.44(13)
C33 P3 W 116.96(10)
C31 P3 W 119.32(9)
C32 P3 W 120.51(9)
C11 P4 C13 101.80(15)
C11 P4 C12 98.27(15)
C13 P4 C12 99.18(15)
C11 P4 W 117.94(10)
C13 P4 W 117.29(10)
C12 P4 W 118.77(11)
C1 S W 119.68(8)
C6 C1 C2 118.4(2)
C6 C1 S 124.29(18)
C2 C1 S 117.35(18)
C3 C2 C1 118.6(2)
C3 C2 C7 121.2(2)
C1 C2 C7 120.2(2)
C4 C3 C2 122.2(2)
C5 C4 C3 119.1(2)
C4 C5 C6 120.1(2)
C5 C6 C1 121.7(2)
C2 C7 C8 116.7(2)

loop_
_geom_bond_atom_site_label_1
_geom_bond_atom_site_label_2
_geom_bond_distance
W H3 1.52(3)
W H1 1.56(3)
W H2 1.62(3)
W P3 2.3845(6)
W P4 2.4755(7)
W P1 2.4914(6)
W P2 2.5008(7)
W S 2.5741(6)
P1 C21 1.824(3)
P1 C22 1.831(3)
P1 C23 1.838(3)
P2 C41 1.827(3)
P2 C42 1.835(3)
P2 C43 1.836(3)
P3 C33 1.832(3)
P3 C31 1.833(3)
P3 C32 1.833(3)
P4 C11 1.831(3)
P4 C13 1.836(3)
P4 C12 1.839(3)
S C1 1.768(2)
C1 C6 1.399(3)
C1 C2 1.422(3)
C2 C3 1.397(3)
C2 C7 1.512(3)
C3 C4 1.391(4)
C4 C5 1.381(4)
C5 C6 1.391(3)
C7 C8 1.521(4)
